data_4309571
loop_
_publ_author_name
'Erwin Reisner'
'Vladimir B. Arion'
'Anna Eichinger'
'Norbert Kandler'
'Gerald Giester'
'Armando J.L. Pombeiro'
'Bernhard K. Keppler'

_publ_section_title
;
Tuning of Redox Properties for the Design of Ruthenium Anticancer Drugs:
Part 2. Syntheses, Crystal Structures, and Electrochemistry of Potentially
Antitumor [RuIII/IICl6-n(Azole)n]z (n= 3, 4, 6) Complexes
;
_journal_name_full 'Inorganic Chemistry'
_journal_page_first 6704
_journal_page_last 6716
_journal_paper_doi 10.1021/ic0503737
_journal_volume 44
_journal_year 2005
_chemical_formula_sum 'C8 H16 Cl2 F6 N12 O2 Ru Sb'
_chemical_formula_weight 720.05
_chemical_name_systematic
; 
mer-trichlorotripyrazoloruthenium(III) 
;
_space_group_IT_number 2
_symmetry_cell_setting triclinic
_symmetry_space_group_name_Hall '-P 1'
_symmetry_space_group_name_H-M 'P -1'
_atom_sites_solution_hydrogens geom
_atom_sites_solution_primary direct
_atom_sites_solution_secondary difmap
_audit_creation_method SHELXL-97
_cell_angle_alpha 81.82(3)
_cell_angle_beta 88.66(3)
_cell_angle_gamma 63.26(3)
_cell_formula_units_Z 1
_cell_length_a 7.4500(15)
_cell_length_b 7.6149(15)
_cell_length_c 10.550(2)
_cell_measurement_temperature 120(2)
_cell_volume 528.5(2)
_computing_structure_refinement 'SHELXL-97 (Sheldrick, 1997)'
_computing_structure_solution 'SHELXS-97 (Sheldrick, 1990)'
_diffrn_ambient_temperature 120(2)
_diffrn_measured_fraction_theta_full 0.992
_diffrn_measured_fraction_theta_max 0.992
_diffrn_radiation_monochromator graphite
_diffrn_radiation_source 'fine-focus sealed tube'
_diffrn_radiation_type MoK\a
_diffrn_radiation_wavelength 0.71073
_diffrn_reflns_av_R_equivalents 0.0215
_diffrn_reflns_av_sigmaI/netI 0.0380
_diffrn_reflns_limit_h_max 10
_diffrn_reflns_limit_h_min -10
_diffrn_reflns_limit_k_max 10
_diffrn_reflns_limit_k_min -10
_diffrn_reflns_limit_l_max 15
_diffrn_reflns_limit_l_min -15
_diffrn_reflns_number 6040
_diffrn_reflns_theta_full 30.60
_diffrn_reflns_theta_max 30.60
_diffrn_reflns_theta_min 3.56
_exptl_absorpt_coefficient_mu 2.332
_exptl_absorpt_correction_type none
_exptl_crystal_colour yellow
_exptl_crystal_density_diffrn 2.262
_exptl_crystal_density_method 'not measured'
_exptl_crystal_description block
_exptl_crystal_F_000 347
_exptl_crystal_size_max 0.11
_exptl_crystal_size_mid 0.11
_exptl_crystal_size_min 0.10
_refine_diff_density_max 1.590
_refine_diff_density_min -1.894
_refine_diff_density_rms 0.144
_refine_ls_extinction_coef 0.009(2)
_refine_ls_extinction_expression Fc^*^=kFc[1+0.001xFc^2^\l^3^/sin(2\q)]^-1/4^
_refine_ls_extinction_method SHELXL
_refine_ls_goodness_of_fit_ref 1.058
_refine_ls_hydrogen_treatment constr
_refine_ls_matrix_type full
_refine_ls_number_parameters 177
_refine_ls_number_reflns 3228
_refine_ls_number_restraints 2
_refine_ls_restrained_S_all 1.058
_refine_ls_R_factor_all 0.0536
_refine_ls_R_factor_gt 0.0430
_refine_ls_shift/su_max 0.000
_refine_ls_shift/su_mean 0.000
_refine_ls_structure_factor_coef Fsqd
_refine_ls_weighting_details 'calc w=1/[\s^2^(Fo^2^)+(0.0598P)^2^+1.1993P] where P=(Fo^2^+2Fc^2^)/3'
_refine_ls_weighting_scheme calc
_refine_ls_wR_factor_gt 0.1140
_refine_ls_wR_factor_ref 0.1199
_reflns_number_gt 2719
_reflns_number_total 3228
_reflns_threshold_expression >2sigma(I)
_cod_data_source_file ic0503737si20050311_101709_7.cif
_cod_data_source_block ERRE371
_cod_original_cell_volume 528.51(18)
_cod_database_code 4309571

loop_
_symmetry_equiv_pos_as_xyz
'x, y, z'
'-x, -y, -z'

loop_
_atom_site_label
_atom_site_type_symbol
_atom_site_fract_x
_atom_site_fract_y
_atom_site_fract_z
_atom_site_U_iso_or_equiv
_atom_site_adp_type
_atom_site_occupancy
_atom_site_symmetry_multiplicity
_atom_site_calc_flag
_atom_site_refinement_flags
_atom_site_disorder_assembly
_atom_site_disorder_group
Ru Ru 0.5000 0.0000 0.5000 0.01973(13) Uani 1 2 d S . .
Cl Cl 0.78179(11) -0.03167(12) 0.61133(9) 0.02472(19) Uani 1 1 d . . .
N1 N 0.6279(5) -0.3866(5) 0.3875(4) 0.0351(7) Uani 1 1 d . . .
H1 H 0.5530 -0.3257 0.3189 0.042 Uiso 1 1 calc R . .
N2 N 0.6422(4) -0.3028(4) 0.4924(3) 0.0236(6) Uani 1 1 d . . .
C3 C 0.7726(6) -0.4472(5) 0.5767(4) 0.0321(8) Uani 1 1 d . . .
H3 H 0.8101 -0.4323 0.6564 0.038 Uiso 1 1 calc R . .
N4 N 0.8428(5) -0.6196(5) 0.5284(4) 0.0365(8) Uani 1 1 d . . .
C5 C 0.7500(6) -0.5756(6) 0.4128(5) 0.0391(10) Uani 1 1 d . . .
H5 H 0.7702 -0.6676 0.3580 0.047 Uiso 1 1 calc R . .
N6 N 0.8314(5) -0.0554(6) 0.3133(4) 0.0399(8) Uani 1 1 d . . .
H6 H 0.9231 -0.1245 0.3727 0.048 Uiso 1 1 calc R . .
N7 N 0.6239(4) 0.0348(4) 0.3258(3) 0.0254(6) Uani 1 1 d . . .
C8 C 0.5403(7) 0.1130(9) 0.2140(5) 0.0522(13) Uani 1 1 d . . .
H8 H 0.4020 0.1749 0.1968 0.063 Uiso 1 1 calc R . .
N9 N 0.6754(6) 0.0954(7) 0.1246(4) 0.0470(10) Uani 1 1 d . . .
C10 C 0.8570(8) -0.0124(9) 0.1913(5) 0.0516(12) Uani 1 1 d . . .
H10 H 0.9816 -0.0499 0.1551 0.062 Uiso 1 1 calc R . .
Sb Sb 0.0000 0.5000 0.0000 0.0678(2) Uani 1 2 d S . .
F1 F -0.1091(13) 0.7775(14) -0.0468(8) 0.080(3) Uani 0.706(10) 1 d P A 1
F2 F 0.1326(15) 0.5248(11) 0.1397(6) 0.118(4) Uani 0.706(10) 1 d P A 1
F3 F -0.1994(16) 0.4797(19) 0.1090(7) 0.164(5) Uani 0.706(10) 1 d P A 1
F4 F -0.039(2) 0.5374(18) 0.1733(9) 0.064(4) Uani 0.294(10) 1 d P A 2
F5 F -0.2654(17) 0.527(2) -0.0131(13) 0.073(5) Uani 0.294(10) 1 d P A 2
F6 F -0.203(3) 0.761(4) -0.014(2) 0.106(10) Uani 0.294(10) 1 d P A 2
O O 0.6253(10) 0.2430(11) -0.1376(4) 0.113(2) Uani 1 1 d D . .
H10A H 0.6710 0.1583 -0.0636 0.169 Uiso 1 1 d RD . .
H10B H 0.5124 0.3605 -0.1561 0.169 Uiso 1 1 d RD . .

loop_
_atom_site_aniso_label
_atom_site_aniso_U_11
_atom_site_aniso_U_22
_atom_site_aniso_U_33
_atom_site_aniso_U_23
_atom_site_aniso_U_13
_atom_site_aniso_U_12
Ru 0.01364(18) 0.01494(19) 0.0257(2) 0.00162(13) -0.00027(13) -0.00340(13)
Cl 0.0163(3) 0.0213(4) 0.0329(4) -0.0001(3) -0.0033(3) -0.0061(3)
N1 0.0272(16) 0.0264(16) 0.047(2) -0.0083(14) -0.0008(14) -0.0065(13)
N2 0.0175(12) 0.0173(13) 0.0318(16) 0.0002(11) 0.0010(11) -0.0054(11)
C3 0.0225(16) 0.0196(16) 0.048(2) 0.0039(15) -0.0030(15) -0.0069(13)
N4 0.0253(15) 0.0177(14) 0.061(2) 0.0025(14) -0.0003(15) -0.0072(12)
C5 0.0248(18) 0.0219(17) 0.067(3) -0.0131(19) 0.0000(18) -0.0055(15)
N6 0.0288(17) 0.043(2) 0.044(2) -0.0024(16) 0.0028(15) -0.0138(15)
N7 0.0207(13) 0.0232(14) 0.0299(15) -0.0010(12) 0.0018(11) -0.0086(11)
C8 0.027(2) 0.073(4) 0.038(2) 0.015(2) -0.0024(17) -0.013(2)
N9 0.040(2) 0.056(2) 0.0341(19) 0.0046(17) 0.0090(16) -0.0158(19)
C10 0.037(2) 0.070(4) 0.043(3) 0.001(2) 0.006(2) -0.023(2)
Sb 0.0665(4) 0.0651(4) 0.0242(2) 0.0052(2) -0.0008(2) 0.0088(3)
F1 0.075(5) 0.069(4) 0.048(3) 0.008(3) -0.007(3) 0.006(4)
F2 0.136(8) 0.100(5) 0.053(4) 0.010(3) -0.028(4) -0.003(5)
F3 0.143(8) 0.271(14) 0.059(5) -0.014(6) 0.018(5) -0.080(9)
F4 0.091(11) 0.065(7) 0.022(4) -0.005(4) 0.014(5) -0.025(7)
F5 0.044(6) 0.079(9) 0.074(10) 0.009(7) -0.007(6) -0.015(6)
F6 0.087(15) 0.080(12) 0.088(16) -0.038(12) -0.055(12) 0.029(11)
O 0.114(5) 0.168(6) 0.036(2) 0.037(3) -0.015(3) -0.059(4)

loop_
_atom_type_symbol
_atom_type_description
_atom_type_scat_dispersion_real
_atom_type_scat_dispersion_imag
_atom_type_scat_source
C C 0.0033 0.0016 'International Tables Vol C Tables 4.2.6.8 and 6.1.1.4'
H H 0.0000 0.0000 'International Tables Vol C Tables 4.2.6.8 and 6.1.1.4'
N N 0.0061 0.0033 'International Tables Vol C Tables 4.2.6.8 and 6.1.1.4'
F F 0.0171 0.0103 'International Tables Vol C Tables 4.2.6.8 and 6.1.1.4'
Cl Cl 0.1484 0.1585 'International Tables Vol C Tables 4.2.6.8 and 6.1.1.4'
Ru Ru -1.2594 0.8363 'International Tables Vol C Tables 4.2.6.8 and 6.1.1.4'
Sb Sb -0.5866 1.5461 'International Tables Vol C Tables 4.2.6.8 and 6.1.1.4'
O O 0.0106 0.0060 'International Tables Vol C Tables 4.2.6.8 and 6.1.1.4'

loop_
_geom_angle_atom_site_label_1
_geom_angle_atom_site_label_2
_geom_angle_atom_site_label_3
_geom_angle
_geom_angle_site_symmetry_1
_geom_angle_site_symmetry_3
_geom_angle_publ_flag
N2 Ru N2 180.00(18) 2_656 . ?
N2 Ru N7 86.87(12) 2_656 2_656 ?
N2 Ru N7 93.13(12) . 2_656 ?
N2 Ru N7 93.13(12) 2_656 . ?
N2 Ru N7 86.87(12) . . ?
N7 Ru N7 180.0 2_656 . ?
N2 Ru Cl 89.59(9) 2_656 2_656 ?
N2 Ru Cl 90.41(9) . 2_656 ?
N7 Ru Cl 91.08(9) 2_656 2_656 ?
N7 Ru Cl 88.92(9) . 2_656 ?
N2 Ru Cl 90.41(9) 2_656 . ?
N2 Ru Cl 89.59(9) . . ?
N7 Ru Cl 88.92(9) 2_656 . ?
N7 Ru Cl 91.08(9) . . ?
Cl Ru Cl 180.0 2_656 . ?
C5 N1 N2 106.5(4) . . ?
C5 N1 H1 126.8 . . ?
N2 N1 H1 126.8 . . ?
C3 N2 N1 107.5(3) . . ?
C3 N2 Ru 128.4(3) . . ?
N1 N2 Ru 123.8(2) . . ?
N2 C3 N4 109.0(4) . . ?
N2 C3 H3 125.5 . . ?
N4 C3 H3 125.5 . . ?
C5 N4 C3 106.2(3) . . ?
N1 C5 N4 110.8(4) . . ?
N1 C5 H5 124.6 . . ?
N4 C5 H5 124.6 . . ?
C10 N6 N7 105.3(4) . . ?
C10 N6 H6 127.4 . . ?
N7 N6 H6 127.4 . . ?
C8 N7 N6 107.9(4) . . ?
C8 N7 Ru 130.6(3) . . ?
N6 N7 Ru 121.1(3) . . ?
N7 C8 N9 112.0(4) . . ?
N7 C8 H8 124.0 . . ?
N9 C8 H8 124.0 . . ?
C8 N9 C10 103.8(4) . . ?
N6 C10 N9 110.9(4) . . ?
N6 C10 H10 124.6 . . ?
N9 C10 H10 124.6 . . ?
F6 Sb F6 180.000(1) . 2_565 ?
F6 Sb F2 86.1(6) . 2_565 ?
F6 Sb F2 93.9(6) 2_565 2_565 ?
F6 Sb F2 93.9(6) . . ?
F6 Sb F2 86.1(6) 2_565 . ?
F2 Sb F2 180.0(2) 2_565 . ?
F6 Sb F1 25.5(10) . . ?
F6 Sb F1 154.5(10) 2_565 . ?
F2 Sb F1 92.1(4) 2_565 . ?
F2 Sb F1 87.9(4) . . ?
F6 Sb F1 154.5(10) . 2_565 ?
F6 Sb F1 25.5(10) 2_565 2_565 ?
F2 Sb F1 87.9(4) 2_565 2_565 ?
F2 Sb F1 92.1(4) . 2_565 ?
F1 Sb F1 180.0(5) . 2_565 ?
F6 Sb F4 101.8(8) . 2_565 ?
F6 Sb F4 78.2(8) 2_565 2_565 ?
F2 Sb F4 39.9(5) 2_565 2_565 ?
F2 Sb F4 140.1(5) . 2_565 ?
F1 Sb F4 90.9(4) . 2_565 ?
F1 Sb F4 89.1(4) 2_565 2_565 ?
F6 Sb F4 78.2(8) . . ?
F6 Sb F4 101.8(8) 2_565 . ?
F2 Sb F4 140.1(5) 2_565 . ?
F2 Sb F4 39.9(5) . . ?
F1 Sb F4 89.1(4) . . ?
F1 Sb F4 90.9(4) 2_565 . ?
F4 Sb F4 180.000(1) 2_565 . ?
F6 Sb F5 65.3(10) . . ?
F6 Sb F5 114.7(10) 2_565 . ?
F2 Sb F5 51.2(5) 2_565 . ?
F2 Sb F5 128.8(5) . . ?
F1 Sb F5 88.1(5) . . ?
F1 Sb F5 91.9(5) 2_565 . ?
F4 Sb F5 91.0(7) 2_565 . ?
F4 Sb F5 89.0(7) . . ?
F6 Sb F5 114.7(10) . 2_565 ?
F6 Sb F5 65.3(10) 2_565 2_565 ?
F2 Sb F5 128.8(5) 2_565 2_565 ?
F2 Sb F5 51.2(5) . 2_565 ?
F1 Sb F5 91.9(5) . 2_565 ?
F1 Sb F5 88.1(5) 2_565 2_565 ?
F4 Sb F5 89.0(7) 2_565 2_565 ?
F4 Sb F5 91.0(7) . 2_565 ?
F5 Sb F5 180.0 . 2_565 ?
F6 Sb F3 103.7(11) . 2_565 ?
F6 Sb F3 76.3(11) 2_565 2_565 ?
F2 Sb F3 90.4(4) 2_565 2_565 ?
F2 Sb F3 89.6(4) . 2_565 ?
F1 Sb F3 78.9(5) . 2_565 ?
F1 Sb F3 101.1(5) 2_565 2_565 ?
F4 Sb F3 51.1(5) 2_565 2_565 ?
F4 Sb F3 128.9(5) . 2_565 ?
F5 Sb F3 139.1(5) . 2_565 ?
F5 Sb F3 40.9(5) 2_565 2_565 ?
F6 Sb F3 76.3(11) . . ?
F6 Sb F3 103.7(11) 2_565 . ?
F2 Sb F3 89.6(4) 2_565 . ?
F2 Sb F3 90.4(4) . . ?
F1 Sb F3 101.1(5) . . ?
F1 Sb F3 78.9(5) 2_565 . ?
F4 Sb F3 128.9(5) 2_565 . ?
F4 Sb F3 51.1(5) . . ?
F5 Sb F3 40.9(5) . . ?
F5 Sb F3 139.1(5) 2_565 . ?
F3 Sb F3 180.000(1) 2_565 . ?
H10A O H10B 130.7 . . ?

loop_
_geom_bond_atom_site_label_1
_geom_bond_atom_site_label_2
_geom_bond_distance
_geom_bond_site_symmetry_2
_geom_bond_publ_flag
Ru N2 2.073(3) 2_656 ?
Ru N2 2.073(3) . ?
Ru N7 2.074(3) 2_656 ?
Ru N7 2.074(3) . ?
Ru Cl 2.3288(10) 2_656 ?
Ru Cl 2.3288(10) . ?
N1 C5 1.302(5) . ?
N1 N2 1.383(5) . ?
N1 H1 0.8600 . ?
N2 C3 1.320(5) . ?
C3 N4 1.348(5) . ?
C3 H3 0.9300 . ?
N4 C5 1.339(6) . ?
C5 H5 0.9300 . ?
N6 C10 1.313(6) . ?
N6 N7 1.392(5) . ?
N6 H6 0.8600 . ?
N7 C8 1.278(6) . ?
C8 N9 1.338(6) . ?
C8 H8 0.9300 . ?
N9 C10 1.371(7) . ?
C10 H10 0.9300 . ?
Sb F6 1.87(2) . ?
Sb F6 1.87(2) 2_565 ?
Sb F2 1.871(8) 2_565 ?
Sb F2 1.871(8) . ?
Sb F1 1.883(10) . ?
Sb F1 1.883(10) 2_565 ?
Sb F4 1.886(10) 2_565 ?
Sb F4 1.886(10) . ?
Sb F5 1.901(12) . ?
Sb F5 1.901(12) 2_565 ?
Sb F3 1.905(9) 2_565 ?
Sb F3 1.905(9) . ?
O H10A 0.9012 . ?
O H10B 0.9093 . ?

loop_
_geom_torsion_atom_site_label_1
_geom_torsion_atom_site_label_2
_geom_torsion_atom_site_label_3
_geom_torsion_atom_site_label_4
_geom_torsion
_geom_torsion_site_symmetry_1
_geom_torsion_site_symmetry_2
_geom_torsion_site_symmetry_3
_geom_torsion_site_symmetry_4
_geom_torsion_publ_flag
C5 N1 N2 C3 -0.3(4) . . . . ?
C5 N1 N2 Ru 174.4(3) . . . . ?
N2 Ru N2 C3 -157(100) 2_656 . . . ?
N7 Ru N2 C3 -57.1(3) 2_656 . . . ?
N7 Ru N2 C3 122.9(3) . . . . ?
Cl Ru N2 C3 -148.2(3) 2_656 . . . ?
Cl Ru N2 C3 31.8(3) . . . . ?
N2 Ru N2 N1 29(100) 2_656 . . . ?
N7 Ru N2 N1 129.4(3) 2_656 . . . ?
N7 Ru N2 N1 -50.6(3) . . . . ?
Cl Ru N2 N1 38.3(3) 2_656 . . . ?
Cl Ru N2 N1 -141.7(3) . . . . ?
N1 N2 C3 N4 0.4(4) . . . . ?
Ru N2 C3 N4 -173.9(2) . . . . ?
N2 C3 N4 C5 -0.3(4) . . . . ?
N2 N1 C5 N4 0.1(5) . . . . ?
C3 N4 C5 N1 0.1(5) . . . . ?
C10 N6 N7 C8 3.8(5) . . . . ?
C10 N6 N7 Ru 176.7(3) . . . . ?
N2 Ru N7 C8 -68.1(5) 2_656 . . . ?
N2 Ru N7 C8 111.9(5) . . . . ?
N7 Ru N7 C8 -172(69) 2_656 . . . ?
Cl Ru N7 C8 21.5(5) 2_656 . . . ?
Cl Ru N7 C8 -158.5(5) . . . . ?
N2 Ru N7 N6 120.8(3) 2_656 . . . ?
N2 Ru N7 N6 -59.2(3) . . . . ?
N7 Ru N7 N6 17(69) 2_656 . . . ?
Cl Ru N7 N6 -149.7(3) 2_656 . . . ?
Cl Ru N7 N6 30.3(3) . . . . ?
N6 N7 C8 N9 -4.2(6) . . . . ?
Ru N7 C8 N9 -176.2(3) . . . . ?
N7 C8 N9 C10 2.8(7) . . . . ?
N7 N6 C10 N9 -2.1(6) . . . . ?
C8 N9 C10 N6 -0.3(7) . . . . ?
